data_4304358
loop_
_publ_author_name
'Fabrizia Fabrizi de Biani'
'Emanuela Grigiotti'
'Franco Laschi'
'Piero Zanello'
'Alberto Juris'
'Luca Prodi'
'Kelly S. Chichak'
'Neil R. Branda'

_publ_contact_author_address
;
Department of Chemistry
University of Siena, Siena
Via A. Moro, 53100, Siena, Italy
;
_publ_contact_author_email fabrizi@unisi.it
_publ_contact_author_fax '0039 0577 234233'
_publ_contact_author_name 'Dr Fabrizia Fabrizi de Biani'
_publ_contact_author_phone '0039 0577 234245'
_publ_section_title
;
Supramolecular Metal-Polypyridyl and Ru(II) Porphyrin Complexes:
Photophysical, Electron Paramagnetic Resonance, and Electrochemical Studies
;
_journal_name_full 'Inorganic Chemistry'
_journal_page_first 5425
_journal_page_last 5440
_journal_paper_doi 10.1021/ic7018428
_journal_volume 47
_journal_year 2008
_chemical_formula_moiety 'C68 H48 Cu N4, F6 P, 0.5(C H2 Cl2)'
_chemical_formula_sum 'C68.5 H49 Cl Cu F6 N4 P'
_chemical_formula_weight 1172.08
_chemical_name_systematic
; 

 ? 

;
_space_group_IT_number 2
_symmetry_cell_setting triclinic
_symmetry_space_group_name_Hall '-P 1'
_symmetry_space_group_name_H-M 'P -1'
_atom_sites_solution_hydrogens geom
_atom_sites_solution_primary direct
_atom_sites_solution_secondary difmap
_audit_creation_method SHELXL-97
_cell_angle_alpha 73.012(3)
_cell_angle_beta 66.023(3)
_cell_angle_gamma 65.533(3)
_cell_formula_units_Z 2
_cell_length_a 14.579(2)
_cell_length_b 15.427(2)
_cell_length_c 16.578(3)
_cell_measurement_reflns_used 4276
_cell_measurement_temperature 193(2)
_cell_measurement_theta_max 26.50
_cell_measurement_theta_min 1.23
_cell_volume 3066.3(8)
_computing_cell_refinement 'Bruker SMART'
_computing_data_collection 'Bruker SMART'
_computing_data_reduction 'Bruker SHELXTL'
_computing_molecular_graphics 'Bruker SHELXTL'
_computing_publication_material 'Bruker SHELXTL'
_computing_structure_refinement 'SHELXL-97 (Sheldrick, 1997)'
_computing_structure_solution 'SHELXS-97 (Sheldrick, 1990)'
_diffrn_ambient_temperature 193(2)
_diffrn_detector_area_resol_mean 8.192
_diffrn_measured_fraction_theta_full 0.979
_diffrn_measured_fraction_theta_max 0.979
_diffrn_measurement_device_type 'Bruker P4 diffractometer/SMART 1000 CCD area detector'
_diffrn_measurement_method '\f and \w scans'
_diffrn_radiation_monochromator graphite
_diffrn_radiation_source 'fine-focus rotating anode'
_diffrn_radiation_type MoK\a
_diffrn_radiation_wavelength 0.71073
_diffrn_reflns_av_R_equivalents 0.0538
_diffrn_reflns_av_sigmaI/netI 0.2505
_diffrn_reflns_limit_h_max 18
_diffrn_reflns_limit_h_min -10
_diffrn_reflns_limit_k_max 19
_diffrn_reflns_limit_k_min -13
_diffrn_reflns_limit_l_max 20
_diffrn_reflns_limit_l_min -20
_diffrn_reflns_number 15340
_diffrn_reflns_theta_full 26.50
_diffrn_reflns_theta_max 26.50
_diffrn_reflns_theta_min 1.36
_diffrn_standards_decay_% 0
_diffrn_standards_interval_time 0
_diffrn_standards_number 0
_exptl_absorpt_coefficient_mu 0.487
_exptl_absorpt_correction_T_max 0.9808
_exptl_absorpt_correction_T_min 0.8215
_exptl_absorpt_correction_type integration
_exptl_absorpt_process_details 'Bruker SHELXTL (Bruker, 1997)'
_exptl_crystal_colour 'deep red'
_exptl_crystal_density_diffrn 1.269
_exptl_crystal_density_method 'not measured'
_exptl_crystal_description fragment
_exptl_crystal_F_000 1206
_exptl_crystal_size_max 0.42
_exptl_crystal_size_mid 0.21
_exptl_crystal_size_min 0.04
_refine_diff_density_max 1.772
_refine_diff_density_min -1.812
_refine_diff_density_rms 0.159
_refine_ls_extinction_method none
_refine_ls_goodness_of_fit_ref 0.968
_refine_ls_hydrogen_treatment constr
_refine_ls_matrix_type full
_refine_ls_number_parameters 767
_refine_ls_number_reflns 12449
_refine_ls_number_restraints 5
_refine_ls_restrained_S_all 0.968
_refine_ls_R_factor_all 0.2442
_refine_ls_R_factor_gt 0.1121
_refine_ls_shift/su_max 0.042
_refine_ls_shift/su_mean 0.001
_refine_ls_structure_factor_coef Fsqd
_refine_ls_weighting_details 'calc w=1/[\s^2^(Fo^2^)+(0.1727P)^2^+0.0000P] where P=(Fo^2^+2Fc^2^)/3'
_refine_ls_weighting_scheme calc
_refine_ls_wR_factor_gt 0.2881
_refine_ls_wR_factor_ref 0.3456
_reflns_number_gt 4599
_reflns_number_total 12449
_reflns_threshold_expression I>2\s(I)
_cod_data_source_file ic7018428-file002.cif
_cod_data_source_block nrb9940
_cod_depositor_comments
;
The following automatic conversions were performed:
'_symmetry_cell_setting' value 'Triclinic' changed to 'triclinic'
according to '/home/saulius/struct/CIF-dictionaries/cif_core.dic'
dictionary named 'cif_core.dic' version 2.4.1 from 2010-06-29.

Automatic conversion script
Id: cif_fix_enum 1527 2010-12-29 10:47:43Z saulius 
;
_cod_original_cell_volume 3066.4(8)
_cod_database_code 4304358

loop_
_symmetry_equiv_pos_as_xyz
'x, y, z'
'-x, -y, -z'

loop_
_atom_site_label
_atom_site_type_symbol
_atom_site_fract_x
_atom_site_fract_y
_atom_site_fract_z
_atom_site_U_iso_or_equiv
_atom_site_adp_type
_atom_site_occupancy
_atom_site_symmetry_multiplicity
_atom_site_calc_flag
_atom_site_refinement_flags
_atom_site_disorder_assembly
_atom_site_disorder_group
Cu Cu 0.27718(8) 0.42782(7) 0.01564(7) 0.0345(3) Uani 1 1 d . . .
N11 N 0.2938(5) 0.5221(4) 0.0675(4) 0.0292(15) Uani 1 1 d . . .
N21 N 0.2264(5) 0.3711(4) 0.1445(4) 0.0310(16) Uani 1 1 d . . .
N31 N 0.1925(5) 0.5147(4) -0.0682(4) 0.0299(15) Uani 1 1 d . . .
N41 N 0.3695(5) 0.3617(4) -0.0922(4) 0.0316(16) Uani 1 1 d . . .
C12 C 0.2506(6) 0.5099(6) 0.1592(5) 0.0308(19) Uani 1 1 d . . .
C13 C 0.2300(6) 0.5792(5) 0.2074(6) 0.0344(19) Uani 1 1 d . . .
H13 H 0.2023 0.5685 0.2707 0.041 Uiso 1 1 calc R . .
C14 C 0.2500(6) 0.6657(5) 0.1627(5) 0.0311(19) Uani 1 1 d . . .
C15 C 0.2900(6) 0.6773(6) 0.0704(5) 0.0297(18) Uani 1 1 d . . .
H15 H 0.3021 0.7357 0.0379 0.036 Uiso 1 1 calc R . .
C16 C 0.3126(6) 0.6048(5) 0.0250(5) 0.0269(18) Uani 1 1 d . . .
C22 C 0.2240(6) 0.4217(6) 0.2016(5) 0.0314(19) Uani 1 1 d . . .
C23 C 0.1933(6) 0.3930(6) 0.2934(6) 0.039(2) Uani 1 1 d . . .
H23 H 0.1930 0.4291 0.3311 0.047 Uiso 1 1 calc R . .
C24 C 0.1626(6) 0.3110(6) 0.3308(6) 0.036(2) Uani 1 1 d . . .
C25 C 0.1657(6) 0.2605(6) 0.2702(6) 0.039(2) Uani 1 1 d . . .
H25 H 0.1431 0.2059 0.2927 0.047 Uiso 1 1 calc R . .
C26 C 0.2010(6) 0.2894(5) 0.1789(6) 0.0313(19) Uani 1 1 d . . .
C32 C 0.2477(6) 0.4982(5) -0.1527(5) 0.0287(18) Uani 1 1 d . . .
C33 C 0.2227(6) 0.5650(6) -0.2245(6) 0.036(2) Uani 1 1 d . . .
H33 H 0.2612 0.5505 -0.2836 0.043 Uiso 1 1 calc R . .
C34 C 0.1415(6) 0.6530(6) -0.2098(6) 0.035(2) Uani 1 1 d . . .
C35 C 0.0861(6) 0.6683(5) -0.1213(6) 0.033(2) Uani 1 1 d . . .
H35 H 0.0293 0.7271 -0.1083 0.040 Uiso 1 1 calc R . .
C36 C 0.1128(6) 0.5986(5) -0.0517(6) 0.033(2) Uani 1 1 d . . .
C42 C 0.3374(6) 0.4062(6) -0.1646(6) 0.0328(19) Uani 1 1 d . . .
C43 C 0.3859(6) 0.3688(6) -0.2440(6) 0.046(2) Uani 1 1 d . . .
H43 H 0.3615 0.4021 -0.2935 0.055 Uiso 1 1 calc R . .
C44 C 0.4715(7) 0.2810(7) -0.2509(6) 0.045(2) Uani 1 1 d . . .
C45 C 0.5019(7) 0.2362(6) -0.1761(6) 0.042(2) Uani 1 1 d . . .
H45 H 0.5600 0.1771 -0.1788 0.050 Uiso 1 1 calc R . .
C46 C 0.4504(6) 0.2749(6) -0.0974(6) 0.034(2) Uani 1 1 d . . .
C51 C 0.2249(6) 0.7423(6) 0.2136(5) 0.0315(19) Uani 1 1 d . . .
C52 C 0.2488(6) 0.7204(6) 0.2911(5) 0.037(2) Uani 1 1 d . . .
H52 H 0.2817 0.6552 0.3131 0.044 Uiso 1 1 calc R . .
C53 C 0.2247(7) 0.7937(8) 0.3374(6) 0.054(3) Uani 1 1 d . . .
H53 H 0.2411 0.7781 0.3909 0.064 Uiso 1 1 calc R . .
C54 C 0.1771(7) 0.8889(7) 0.3058(6) 0.047(2) Uani 1 1 d . . .
H54 H 0.1630 0.9386 0.3365 0.056 Uiso 1 1 calc R . .
C55 C 0.1498(8) 0.9116(7) 0.2290(6) 0.058(3) Uani 1 1 d . . .
H55 H 0.1145 0.9767 0.2086 0.069 Uiso 1 1 calc R . .
C56 C 0.1745(7) 0.8381(6) 0.1815(6) 0.046(2) Uani 1 1 d . . .
H56 H 0.1573 0.8533 0.1284 0.055 Uiso 1 1 calc R . .
C61 C 0.3601(6) 0.6141(6) -0.0735(5) 0.0294(18) Uani 1 1 d . . .
C62 C 0.4495(6) 0.5444(6) -0.1159(5) 0.036(2) Uani 1 1 d . . .
H62 H 0.4818 0.4877 -0.0812 0.044 Uiso 1 1 calc R . .
C63 C 0.4932(7) 0.5549(7) -0.2072(6) 0.045(2) Uani 1 1 d . . .
H63 H 0.5543 0.5049 -0.2348 0.054 Uiso 1 1 calc R . .
C64 C 0.4494(8) 0.6371(8) -0.2596(6) 0.051(3) Uani 1 1 d . . .
H64 H 0.4806 0.6445 -0.3227 0.062 Uiso 1 1 calc R . .
C65 C 0.3584(7) 0.7094(7) -0.2183(6) 0.044(2) Uani 1 1 d . . .
H65 H 0.3265 0.7658 -0.2534 0.053 Uiso 1 1 calc R . .
C66 C 0.3148(6) 0.6986(6) -0.1257(6) 0.040(2) Uani 1 1 d . . .
H66 H 0.2542 0.7485 -0.0976 0.048 Uiso 1 1 calc R . .
C71 C 0.1256(7) 0.2817(7) 0.4273(6) 0.047(2) Uani 1 1 d . . .
C72 C 0.0635(8) 0.3496(7) 0.4850(6) 0.057(3) Uani 1 1 d . . .
H72 H 0.0474 0.4164 0.4624 0.068 Uiso 1 1 calc R . .
C73 C 0.0247(9) 0.3184(11) 0.5772(8) 0.084(4) Uani 1 1 d . . .
H73 H -0.0188 0.3653 0.6162 0.100 Uiso 1 1 calc R . .
C74 C 0.0479(9) 0.2223(12) 0.6127(8) 0.076(4) Uani 1 1 d . . .
H74 H 0.0207 0.2026 0.6751 0.091 Uiso 1 1 calc R . .
C75 C 0.1110(9) 0.1561(9) 0.5557(8) 0.070(3) Uani 1 1 d . . .
H75 H 0.1298 0.0895 0.5793 0.084 Uiso 1 1 calc R . .
C76 C 0.1482(8) 0.1833(8) 0.4644(7) 0.058(3) Uani 1 1 d . . .
H76 H 0.1894 0.1354 0.4263 0.070 Uiso 1 1 calc R . .
C81 C 0.2103(6) 0.2316(6) 0.1167(6) 0.037(2) Uani 1 1 d . . .
C82 C 0.1855(6) 0.2769(7) 0.0372(6) 0.044(2) Uani 1 1 d . . .
H82 H 0.1599 0.3452 0.0237 0.052 Uiso 1 1 calc R . .
C83 C 0.1991(6) 0.2199(7) -0.0212(7) 0.052(3) Uani 1 1 d . . .
H83 H 0.1848 0.2498 -0.0757 0.063 Uiso 1 1 calc R . .
C84 C 0.2327(8) 0.1217(9) -0.0011(8) 0.065(3) Uani 1 1 d . . .
H84 H 0.2415 0.0835 -0.0411 0.079 Uiso 1 1 calc R . .
C85 C 0.2539(9) 0.0787(8) 0.0781(8) 0.071(3) Uani 1 1 d . . .
H85 H 0.2758 0.0106 0.0927 0.086 Uiso 1 1 calc R . .
C86 C 0.2437(7) 0.1336(6) 0.1369(6) 0.050(3) Uani 1 1 d . . .
H86 H 0.2598 0.1030 0.1906 0.060 Uiso 1 1 calc R . .
C91 C 0.1131(6) 0.7274(6) -0.2831(6) 0.036(2) Uani 1 1 d . . .
C92 C 0.1177(7) 0.6992(7) -0.3574(6) 0.044(2) Uani 1 1 d . . .
H92 H 0.1403 0.6327 -0.3607 0.053 Uiso 1 1 calc R . .
C93 C 0.0889(7) 0.7691(8) -0.4277(6) 0.058(3) Uani 1 1 d . . .
H93 H 0.0875 0.7505 -0.4768 0.070 Uiso 1 1 calc R . .
C94 C 0.0631(8) 0.8645(8) -0.4241(8) 0.069(3) Uani 1 1 d . . .
H94 H 0.0472 0.9115 -0.4729 0.083 Uiso 1 1 calc R . .
C95 C 0.0594(8) 0.8943(8) -0.3511(9) 0.072(3) Uani 1 1 d . . .
H95 H 0.0397 0.9608 -0.3491 0.086 Uiso 1 1 calc R . .
C96 C 0.0853(7) 0.8247(7) -0.2808(6) 0.050(2) Uani 1 1 d . . .
H96 H 0.0839 0.8439 -0.2307 0.061 Uiso 1 1 calc R . .
C101 C 0.0528(6) 0.6139(5) 0.0431(5) 0.0307(19) Uani 1 1 d . . .
C102 C 0.0124(6) 0.5434(6) 0.1066(6) 0.038(2) Uani 1 1 d . . .
H102 H 0.0230 0.4858 0.0888 0.046 Uiso 1 1 calc R . .
C103 C -0.0422(6) 0.5577(7) 0.1941(6) 0.044(2) Uani 1 1 d . . .
H103 H -0.0676 0.5095 0.2372 0.053 Uiso 1 1 calc R . .
C104 C -0.0599(7) 0.6432(7) 0.2190(6) 0.052(3) Uani 1 1 d . . .
H104 H -0.0992 0.6539 0.2791 0.062 Uiso 1 1 calc R . .
C105 C -0.0212(7) 0.7129(7) 0.1578(7) 0.049(2) Uani 1 1 d . . .
H105 H -0.0325 0.7704 0.1761 0.059 Uiso 1 1 calc R . .
C106 C 0.0340(6) 0.6987(6) 0.0698(6) 0.038(2) Uani 1 1 d . . .
H106 H 0.0592 0.7473 0.0274 0.045 Uiso 1 1 calc R . .
C111 C 0.5292(8) 0.2396(8) -0.3364(7) 0.060(3) Uani 1 1 d . . .
C112 C 0.5495(9) 0.3021(11) -0.4175(8) 0.091(4) Uani 1 1 d . . .
H112 H 0.5245 0.3696 -0.4177 0.110 Uiso 1 1 calc R . .
C113 C 0.6070(10) 0.2641(13) -0.4985(9) 0.105(5) Uani 1 1 d . . .
H113 H 0.6199 0.3056 -0.5538 0.126 Uiso 1 1 calc R . .
C114 C 0.6441(11) 0.1658(17) -0.4962(12) 0.128(8) Uani 1 1 d . . .
H114 H 0.6857 0.1392 -0.5501 0.154 Uiso 1 1 calc R . .
C115 C 0.6219(11) 0.1062(12) -0.4173(12) 0.108(6) Uani 1 1 d . . .
H115 H 0.6445 0.0389 -0.4171 0.130 Uiso 1 1 calc R . .
C116 C 0.5658(9) 0.1436(10) -0.3365(9) 0.084(4) Uani 1 1 d . . .
H116 H 0.5536 0.1013 -0.2816 0.101 Uiso 1 1 calc R . .
C121 C 0.4793(6) 0.2232(6) -0.0147(6) 0.034(2) Uani 1 1 d . . .
C122 C 0.4755(6) 0.2734(6) 0.0460(6) 0.038(2) Uani 1 1 d . . .
H122 H 0.4613 0.3410 0.0317 0.046 Uiso 1 1 calc R . .
C123 C 0.4919(7) 0.2261(6) 0.1245(6) 0.042(2) Uani 1 1 d . . .
H123 H 0.4852 0.2612 0.1662 0.050 Uiso 1 1 calc R . .
C124 C 0.5180(7) 0.1281(7) 0.1442(6) 0.053(3) Uani 1 1 d . . .
H124 H 0.5301 0.0955 0.1991 0.063 Uiso 1 1 calc R . .
C125 C 0.5267(8) 0.0769(7) 0.0843(7) 0.057(3) Uani 1 1 d . . .
H125 H 0.5468 0.0087 0.0970 0.069 Uiso 1 1 calc R . .
C126 C 0.5060(7) 0.1252(6) 0.0059(6) 0.047(2) Uani 1 1 d . . .
H126 H 0.5103 0.0898 -0.0346 0.057 Uiso 1 1 calc R . .
P1 P 0.2866(5) 0.4732(4) 0.4982(4) 0.0825(15) Uani 0.67 1 d P . .
F1 F 0.3224(13) 0.3628(8) 0.5078(12) 0.183(7) Uani 0.67 1 d P . .
F2 F 0.2482(13) 0.5844(8) 0.4805(8) 0.142(5) Uani 0.67 1 d P . .
F3 F 0.3088(12) 0.4838(10) 0.5793(10) 0.154(6) Uani 0.67 1 d P . .
F4 F 0.2666(15) 0.4746(12) 0.4105(9) 0.177(7) Uani 0.67 1 d P . .
F5 F 0.1751(18) 0.4828(14) 0.5556(13) 0.214(8) Uani 0.67 1 d P . .
F6 F 0.3970(14) 0.4716(17) 0.4422(12) 0.219(9) Uani 0.67 1 d P . .
P2 P 0.0000 0.0000 0.0000 0.137(5) Uani 0.67 2 d SP . .
F7 F 0.0339(14) 0.0657(9) -0.0850(14) 0.206(9) Uani 0.67 1 d P . .
F8 F -0.1055(17) 0.0721(11) 0.0085(14) 0.210(9) Uani 0.67 1 d P . .
F9 F 0.019(2) 0.0503(14) 0.0569(14) 0.253(12) Uani 0.67 1 d P . .
Cl1S Cl 0.3067(11) 0.1139(10) -0.2526(9) 0.221(5) Uiso 0.50 1 d PD A .
Cl2S Cl 0.2030(19) -0.0092(16) -0.263(2) 0.221(5) Uiso 0.25 1 d PD A 1
Cl3S Cl 0.310(2) -0.0331(16) -0.3355(17) 0.221(5) Uiso 0.25 1 d PD A 2
C1S C 0.310(2) -0.0078(9) -0.2359(15) 0.221(5) Uiso 0.50 1 d PD . .
H1SA H 0.3791 -0.0465 -0.2742 0.266 Uiso 0.25 1 calc PR A 1
H1SB H 0.3027 -0.0369 -0.1729 0.266 Uiso 0.25 1 calc PR A 1
H1SC H 0.2467 -0.0166 -0.1853 0.266 Uiso 0.25 1 calc PR A 2
H1SD H 0.3745 -0.0532 -0.2211 0.266 Uiso 0.25 1 calc PR A 2

loop_
_atom_site_aniso_label
_atom_site_aniso_U_11
_atom_site_aniso_U_22
_atom_site_aniso_U_33
_atom_site_aniso_U_23
_atom_site_aniso_U_13
_atom_site_aniso_U_12
Cu 0.0451(6) 0.0384(6) 0.0331(7) -0.0089(5) -0.0244(5) -0.0125(5)
N11 0.029(3) 0.037(4) 0.031(4) -0.006(3) -0.018(3) -0.012(3)
N21 0.031(4) 0.034(4) 0.040(4) -0.009(3) -0.020(3) -0.011(3)
N31 0.032(4) 0.033(4) 0.038(4) -0.007(3) -0.024(3) -0.009(3)
N41 0.035(4) 0.036(4) 0.033(4) -0.003(3) -0.020(3) -0.013(3)
C12 0.036(4) 0.039(5) 0.033(5) -0.011(4) -0.020(4) -0.015(4)
C13 0.043(5) 0.037(5) 0.031(5) -0.002(4) -0.025(4) -0.010(4)
C14 0.037(5) 0.035(5) 0.031(5) -0.005(4) -0.016(4) -0.017(4)
C15 0.028(4) 0.037(5) 0.033(5) -0.004(4) -0.011(4) -0.018(4)
C16 0.026(4) 0.032(4) 0.031(5) -0.005(4) -0.014(3) -0.013(3)
C22 0.040(5) 0.036(5) 0.030(5) -0.006(4) -0.019(4) -0.014(4)
C23 0.051(5) 0.046(5) 0.038(6) -0.008(4) -0.023(4) -0.025(4)
C24 0.034(5) 0.042(5) 0.032(5) -0.004(4) -0.015(4) -0.012(4)
C25 0.040(5) 0.028(5) 0.049(6) -0.001(4) -0.017(4) -0.014(4)
C26 0.032(4) 0.036(5) 0.037(5) -0.010(4) -0.016(4) -0.013(4)
C32 0.035(4) 0.031(4) 0.031(5) -0.007(4) -0.021(4) -0.009(3)
C33 0.035(5) 0.047(5) 0.031(5) -0.014(4) -0.008(4) -0.017(4)
C34 0.034(5) 0.045(5) 0.035(5) -0.002(4) -0.017(4) -0.019(4)
C35 0.027(4) 0.028(4) 0.049(6) -0.006(4) -0.021(4) -0.005(3)
C36 0.028(4) 0.031(5) 0.050(6) -0.012(4) -0.019(4) -0.009(4)
C42 0.032(4) 0.036(5) 0.042(6) -0.009(4) -0.022(4) -0.009(4)
C43 0.038(5) 0.064(6) 0.046(6) -0.027(5) -0.025(4) -0.003(4)
C44 0.048(6) 0.064(6) 0.034(6) -0.019(5) -0.021(4) -0.013(5)
C45 0.040(5) 0.042(5) 0.049(6) -0.018(5) -0.017(4) -0.011(4)
C46 0.042(5) 0.035(5) 0.041(6) -0.004(4) -0.024(4) -0.019(4)
C51 0.041(5) 0.035(5) 0.031(5) -0.004(4) -0.020(4) -0.018(4)
C52 0.035(5) 0.053(5) 0.029(5) -0.014(4) -0.012(4) -0.015(4)
C53 0.051(6) 0.089(8) 0.042(6) -0.027(6) -0.013(5) -0.033(6)
C54 0.059(6) 0.049(6) 0.049(6) -0.016(5) -0.018(5) -0.027(5)
C55 0.083(8) 0.049(6) 0.043(7) -0.015(5) -0.013(6) -0.027(5)
C56 0.061(6) 0.048(6) 0.037(6) -0.007(5) -0.022(5) -0.021(5)
C61 0.031(4) 0.047(5) 0.021(5) -0.007(4) -0.011(4) -0.019(4)
C62 0.042(5) 0.049(5) 0.030(5) -0.005(4) -0.020(4) -0.019(4)
C63 0.036(5) 0.062(6) 0.042(6) -0.016(5) -0.009(4) -0.020(5)
C64 0.057(6) 0.089(8) 0.028(6) -0.021(6) -0.012(5) -0.037(6)
C65 0.059(6) 0.058(6) 0.027(5) 0.007(5) -0.027(5) -0.028(5)
C66 0.034(5) 0.051(6) 0.044(6) -0.018(5) -0.019(4) -0.010(4)
C71 0.056(6) 0.060(6) 0.037(6) 0.007(5) -0.028(5) -0.029(5)
C72 0.072(7) 0.066(7) 0.030(6) -0.006(5) -0.019(5) -0.021(6)
C73 0.076(8) 0.137(13) 0.050(8) -0.027(8) -0.012(7) -0.047(8)
C74 0.062(8) 0.135(12) 0.042(8) 0.022(8) -0.025(6) -0.061(8)
C75 0.077(8) 0.080(8) 0.057(8) 0.027(7) -0.031(7) -0.048(7)
C76 0.067(7) 0.073(7) 0.047(7) 0.006(6) -0.026(5) -0.038(6)
C81 0.030(4) 0.040(5) 0.048(6) -0.012(4) -0.011(4) -0.018(4)
C82 0.029(5) 0.058(6) 0.057(7) -0.021(5) -0.017(4) -0.016(4)
C83 0.039(5) 0.077(7) 0.063(7) -0.031(6) -0.014(5) -0.028(5)
C84 0.072(7) 0.081(9) 0.067(8) -0.036(7) -0.005(6) -0.049(6)
C85 0.085(8) 0.065(7) 0.075(9) -0.026(7) -0.007(7) -0.044(6)
C86 0.068(6) 0.043(6) 0.046(6) -0.013(5) -0.009(5) -0.031(5)
C91 0.031(4) 0.039(5) 0.037(6) -0.001(4) -0.015(4) -0.011(4)
C92 0.042(5) 0.049(6) 0.043(6) 0.005(5) -0.021(4) -0.019(4)
C93 0.056(6) 0.079(8) 0.039(6) 0.018(6) -0.028(5) -0.029(6)
C94 0.054(7) 0.060(8) 0.067(9) 0.018(6) -0.025(6) -0.008(5)
C95 0.057(7) 0.050(7) 0.089(10) 0.003(7) -0.031(7) -0.002(5)
C96 0.051(6) 0.050(6) 0.041(6) 0.000(5) -0.016(5) -0.012(5)
C101 0.023(4) 0.034(5) 0.038(5) -0.005(4) -0.019(4) -0.004(3)
C102 0.046(5) 0.037(5) 0.039(6) -0.007(4) -0.020(4) -0.014(4)
C103 0.038(5) 0.062(6) 0.035(6) -0.012(5) -0.007(4) -0.021(4)
C104 0.049(6) 0.080(7) 0.034(6) -0.026(5) -0.016(4) -0.013(5)
C105 0.047(5) 0.054(6) 0.061(7) -0.018(5) -0.021(5) -0.021(5)
C106 0.040(5) 0.041(5) 0.043(6) -0.014(4) -0.016(4) -0.016(4)
C111 0.050(6) 0.077(8) 0.062(8) -0.040(6) -0.032(5) 0.002(5)
C112 0.069(8) 0.138(12) 0.066(9) -0.046(9) -0.039(7) 0.004(8)
C113 0.063(8) 0.178(15) 0.068(10) -0.072(10) -0.029(7) 0.008(9)
C114 0.056(9) 0.25(2) 0.106(13) -0.136(16) -0.007(9) -0.025(12)
C115 0.074(9) 0.138(14) 0.128(14) -0.101(13) -0.005(10) -0.022(9)
C116 0.066(7) 0.107(10) 0.102(11) -0.061(8) -0.037(7) -0.011(7)
C121 0.030(4) 0.035(5) 0.040(6) -0.001(4) -0.019(4) -0.010(4)
C122 0.035(5) 0.039(5) 0.051(6) -0.004(4) -0.026(4) -0.014(4)
C123 0.048(5) 0.039(5) 0.054(6) -0.003(5) -0.033(5) -0.015(4)
C124 0.058(6) 0.072(7) 0.039(6) 0.006(5) -0.032(5) -0.026(5)
C125 0.073(7) 0.035(5) 0.068(8) 0.008(5) -0.044(6) -0.012(5)
C126 0.059(6) 0.042(6) 0.051(7) 0.000(5) -0.032(5) -0.018(5)
P1 0.089(4) 0.107(5) 0.061(4) -0.029(3) -0.038(3) -0.018(3)
F1 0.207(16) 0.062(8) 0.29(2) 0.072(10) -0.163(15) -0.040(9)
F2 0.244(16) 0.083(9) 0.096(10) 0.005(7) -0.062(10) -0.059(10)
F3 0.177(13) 0.148(11) 0.163(13) -0.068(10) -0.136(11) 0.029(9)
F4 0.30(2) 0.207(16) 0.129(12) -0.024(10) -0.132(13) -0.120(15)
F5 0.23(2) 0.24(2) 0.22(2) -0.037(16) -0.080(17) -0.119(18)
F6 0.151(15) 0.39(3) 0.160(16) -0.126(18) -0.021(12) -0.110(17)
P2 0.151(7) 0.041(4) 0.301(13) 0.082(6) -0.196(9) -0.062(5)
F7 0.191(16) 0.071(9) 0.33(3) 0.066(12) -0.103(16) -0.067(10)
F8 0.30(2) 0.122(12) 0.26(2) -0.026(13) -0.25(2) 0.025(14)
F9 0.45(3) 0.216(19) 0.29(2) 0.111(17) -0.29(2) -0.25(2)

loop_
_atom_type_symbol
_atom_type_description
_atom_type_scat_dispersion_real
_atom_type_scat_dispersion_imag
_atom_type_scat_source
C C 0.0033 0.0016 'International Tables Vol C Tables 4.2.6.8 and 6.1.1.4'
H H 0.0000 0.0000 'International Tables Vol C Tables 4.2.6.8 and 6.1.1.4'
N N 0.0061 0.0033 'International Tables Vol C Tables 4.2.6.8 and 6.1.1.4'
F F 0.0171 0.0103 'International Tables Vol C Tables 4.2.6.8 and 6.1.1.4'
P P 0.1023 0.0942 'International Tables Vol C Tables 4.2.6.8 and 6.1.1.4'
Cl Cl 0.1484 0.1585 'International Tables Vol C Tables 4.2.6.8 and 6.1.1.4'
Cu Cu 0.3201 1.2651 'International Tables Vol C Tables 4.2.6.8 and 6.1.1.4'

loop_
_geom_angle_atom_site_label_1
_geom_angle_atom_site_label_2
_geom_angle_atom_site_label_3
_geom_angle
_geom_angle_site_symmetry_1
_geom_angle_site_symmetry_3
_geom_angle_publ_flag
N41 Cu N21 129.7(3) . . ?
N41 Cu N11 131.8(2) . . ?
N21 Cu N11 83.1(2) . . ?
N41 Cu N31 81.9(3) . . ?
N21 Cu N31 130.2(3) . . ?
N11 Cu N31 103.7(2) . . ?
C16 N11 C12 118.6(6) . . ?
C16 N11 Cu 127.4(5) . . ?
C12 N11 Cu 111.2(4) . . ?
C26 N21 C22 118.9(7) . . ?
C26 N21 Cu 128.3(5) . . ?
C22 N21 Cu 112.8(5) . . ?
C32 N31 C36 119.8(7) . . ?
C32 N31 Cu 111.2(5) . . ?
C36 N31 Cu 125.1(6) . . ?
C42 N41 C46 118.3(7) . . ?
C42 N41 Cu 113.4(5) . . ?
C46 N41 Cu 127.9(5) . . ?
N11 C12 C13 121.2(7) . . ?
N11 C12 C22 116.2(6) . . ?
C13 C12 C22 122.6(7) . . ?
C12 C13 C14 120.1(8) . . ?
C15 C14 C13 117.3(7) . . ?
C15 C14 C51 122.0(7) . . ?
C13 C14 C51 120.7(7) . . ?
C16 C15 C14 120.7(7) . . ?
N11 C16 C15 122.0(7) . . ?
N11 C16 C61 116.5(7) . . ?
C15 C16 C61 121.5(7) . . ?
N21 C22 C23 121.7(7) . . ?
N21 C22 C12 115.4(7) . . ?
C23 C22 C12 122.8(7) . . ?
C22 C23 C24 120.5(8) . . ?
C23 C24 C25 116.5(8) . . ?
C23 C24 C71 121.6(8) . . ?
C25 C24 C71 121.9(7) . . ?
C26 C25 C24 121.1(7) . . ?
N21 C26 C25 121.2(7) . . ?
N21 C26 C81 118.7(7) . . ?
C25 C26 C81 120.1(7) . . ?
N31 C32 C33 121.7(7) . . ?
N31 C32 C42 115.9(7) . . ?
C33 C32 C42 122.4(7) . . ?
C34 C33 C32 120.1(8) . . ?
C33 C34 C35 116.9(8) . . ?
C33 C34 C91 122.6(8) . . ?
C35 C34 C91 120.5(7) . . ?
C36 C35 C34 120.9(7) . . ?
N31 C36 C35 120.6(8) . . ?
N31 C36 C101 118.2(7) . . ?
C35 C36 C101 121.2(7) . . ?
N41 C42 C43 122.6(7) . . ?
N41 C42 C32 114.9(7) . . ?
C43 C42 C32 122.5(8) . . ?
C42 C43 C44 119.5(8) . . ?
C45 C44 C43 117.1(8) . . ?
C45 C44 C111 121.4(9) . . ?
C43 C44 C111 121.5(8) . . ?
C44 C45 C46 121.8(8) . . ?
N41 C46 C45 120.7(8) . . ?
N41 C46 C121 117.6(7) . . ?
C45 C46 C121 121.7(8) . . ?
C52 C51 C56 120.4(8) . . ?
C52 C51 C14 121.3(8) . . ?
C56 C51 C14 118.3(7) . . ?
C51 C52 C53 120.2(9) . . ?
C54 C53 C52 120.4(9) . . ?
C53 C54 C55 119.9(9) . . ?
C54 C55 C56 120.0(10) . . ?
C51 C56 C55 119.1(9) . . ?
C62 C61 C66 118.6(7) . . ?
C62 C61 C16 122.2(7) . . ?
C66 C61 C16 119.2(7) . . ?
C63 C62 C61 121.4(8) . . ?
C62 C63 C64 120.8(9) . . ?
C63 C64 C65 119.0(9) . . ?
C66 C65 C64 119.9(9) . . ?
C65 C66 C61 120.3(8) . . ?
C72 C71 C76 118.1(9) . . ?
C72 C71 C24 121.0(9) . . ?
C76 C71 C24 120.9(9) . . ?
C71 C72 C73 119.3(10) . . ?
C74 C73 C72 122.1(12) . . ?
C75 C74 C73 118.1(11) . . ?
C74 C75 C76 121.8(11) . . ?
C75 C76 C71 120.6(10) . . ?
C86 C81 C82 120.1(8) . . ?
C86 C81 C26 119.1(8) . . ?
C82 C81 C26 120.8(8) . . ?
C83 C82 C81 119.0(9) . . ?
C84 C83 C82 120.9(10) . . ?
C83 C84 C85 119.3(10) . . ?
C84 C85 C86 121.2(10) . . ?
C81 C86 C85 119.4(10) . . ?
C92 C91 C96 119.5(8) . . ?
C92 C91 C34 119.0(7) . . ?
C96 C91 C34 121.4(8) . . ?
C91 C92 C93 120.1(9) . . ?
C94 C93 C92 119.0(10) . . ?
C93 C94 C95 121.8(10) . . ?
C94 C95 C96 118.6(10) . . ?
C91 C96 C95 120.8(10) . . ?
C106 C101 C102 119.1(8) . . ?
C106 C101 C36 120.2(7) . . ?
C102 C101 C36 120.6(7) . . ?
C103 C102 C101 120.3(8) . . ?
C102 C103 C104 119.4(8) . . ?
C105 C104 C103 121.1(9) . . ?
C104 C105 C106 119.8(8) . . ?
C105 C106 C101 120.4(8) . . ?
C116 C111 C112 119.9(11) . . ?
C116 C111 C44 121.1(11) . . ?
C112 C111 C44 118.9(10) . . ?
C111 C112 C113 119.7(13) . . ?
C114 C113 C112 119.0(15) . . ?
C115 C114 C113 120.7(14) . . ?
C114 C115 C116 120.5(15) . . ?
C111 C116 C115 120.2(14) . . ?
C126 C121 C122 118.0(8) . . ?
C126 C121 C46 120.2(8) . . ?
C122 C121 C46 121.7(7) . . ?
C123 C122 C121 120.6(8) . . ?
C122 C123 C124 120.6(9) . . ?
C123 C124 C125 119.9(9) . . ?
C124 C125 C126 119.7(9) . . ?
C121 C126 C125 121.1(9) . . ?
F5 P1 F6 175.2(12) . . ?
F5 P1 F1 93.5(10) . . ?
F6 P1 F1 91.0(11) . . ?
F5 P1 F2 86.6(10) . . ?
F6 P1 F2 89.2(11) . . ?
F1 P1 F2 174.4(9) . . ?
F5 P1 F3 89.3(10) . . ?
F6 P1 F3 88.1(9) . . ?
F1 P1 F3 100.6(9) . . ?
F2 P1 F3 85.0(8) . . ?
F5 P1 F4 93.5(11) . . ?
F6 P1 F4 88.5(10) . . ?
F1 P1 F4 85.5(9) . . ?
F2 P1 F4 88.9(8) . . ?
F3 P1 F4 173.1(10) . . ?
F8 P2 F8 180.0(14) 2 . ?
F8 P2 F7 96.4(9) 2 . ?
F8 P2 F7 83.6(9) . . ?
F8 P2 F7 83.6(9) 2 2 ?
F8 P2 F7 96.4(9) . 2 ?
F7 P2 F7 180(2) . 2 ?
F8 P2 F9 89.1(11) 2 . ?
F8 P2 F9 90.9(11) . . ?
F7 P2 F9 93.4(9) . . ?
F7 P2 F9 86.6(9) 2 . ?
F8 P2 F9 90.9(11) 2 2 ?
F8 P2 F9 89.1(11) . 2 ?
F7 P2 F9 86.6(9) . 2 ?
F7 P2 F9 93.4(9) 2 2 ?
F9 P2 F9 180.0(9) . 2 ?
Cl2S C1S Cl1S 110.22(18) . . ?
Cl2S C1S Cl3S 49.6(11) . . ?
Cl1S C1S Cl3S 110.01(18) . . ?

loop_
_geom_bond_atom_site_label_1
_geom_bond_atom_site_label_2
_geom_bond_distance
_geom_bond_site_symmetry_2
_geom_bond_publ_flag
Cu N41 2.005(6) . ?
Cu N21 2.008(7) . ?
Cu N11 2.027(6) . ?
Cu N31 2.047(6) . ?
N11 C16 1.344(9) . ?
N11 C12 1.377(9) . ?
N21 C26 1.360(9) . ?
N21 C22 1.374(9) . ?
N31 C32 1.340(9) . ?
N31 C36 1.344(9) . ?
N41 C42 1.357(10) . ?
N41 C46 1.367(10) . ?
C12 C13 1.382(10) . ?
C12 C22 1.467(10) . ?
C13 C14 1.409(10) . ?
C14 C15 1.384(10) . ?
C14 C51 1.488(10) . ?
C15 C16 1.383(10) . ?
C16 C61 1.481(10) . ?
C22 C23 1.390(11) . ?
C23 C24 1.403(10) . ?
C24 C25 1.418(11) . ?
C24 C71 1.460(12) . ?
C25 C26 1.385(11) . ?
C26 C81 1.483(11) . ?
C32 C33 1.391(11) . ?
C32 C42 1.477(10) . ?
C33 C34 1.389(11) . ?
C34 C35 1.394(11) . ?
C34 C91 1.471(11) . ?
C35 C36 1.390(11) . ?
C36 C101 1.489(11) . ?
C42 C43 1.383(11) . ?
C43 C44 1.407(12) . ?
C44 C45 1.380(12) . ?
C44 C111 1.497(12) . ?
C45 C46 1.383(11) . ?
C46 C121 1.498(11) . ?
C51 C52 1.377(11) . ?
C51 C56 1.402(11) . ?
C52 C53 1.397(11) . ?
C53 C54 1.384(13) . ?
C54 C55 1.392(13) . ?
C55 C56 1.411(12) . ?
C61 C62 1.373(11) . ?
C61 C66 1.405(11) . ?
C62 C63 1.373(11) . ?
C63 C64 1.381(13) . ?
C64 C65 1.398(12) . ?
C65 C66 1.389(11) . ?
C71 C72 1.388(12) . ?
C71 C76 1.413(13) . ?
C72 C73 1.408(14) . ?
C73 C74 1.378(16) . ?
C74 C75 1.365(16) . ?
C75 C76 1.382(13) . ?
C81 C86 1.365(11) . ?
C81 C82 1.413(12) . ?
C82 C83 1.395(11) . ?
C83 C84 1.367(14) . ?
C84 C85 1.381(15) . ?
C85 C86 1.397(13) . ?
C91 C92 1.389(12) . ?
C91 C96 1.391(11) . ?
C92 C93 1.409(12) . ?
C93 C94 1.373(14) . ?
C94 C95 1.390(15) . ?
C95 C96 1.394(14) . ?
C101 C106 1.388(10) . ?
C101 C102 1.413(10) . ?
C102 C103 1.375(11) . ?
C103 C104 1.388(12) . ?
C104 C105 1.379(12) . ?
C105 C106 1.382(11) . ?
C111 C116 1.351(15) . ?
C111 C112 1.408(16) . ?
C112 C113 1.409(15) . ?
C113 C114 1.38(2) . ?
C114 C115 1.36(2) . ?
C115 C116 1.402(17) . ?
C121 C126 1.369(11) . ?
C121 C122 1.409(11) . ?
C122 C123 1.356(12) . ?
C123 C124 1.367(12) . ?
C124 C125 1.378(13) . ?
C125 C126 1.380(12) . ?
P1 F5 1.48(2) . ?
P1 F6 1.489(16) . ?
P1 F1 1.541(13) . ?
P1 F2 1.545(12) . ?
P1 F3 1.569(12) . ?
P1 F4 1.589(13) . ?
P2 F8 1.457(17) 2 ?
P2 F8 1.457(17) . ?
P2 F7 1.507(16) . ?
P2 F7 1.507(16) 2 ?
P2 F9 1.548(17) . ?
P2 F9 1.548(17) 2 ?
Cl1S C1S 1.799(2) . ?
Cl2S C1S 1.799(2) . ?
Cl3S C1S 1.800(2) . ?

loop_
_geom_torsion_atom_site_label_1
_geom_torsion_atom_site_label_2
_geom_torsion_atom_site_label_3
_geom_torsion_atom_site_label_4
_geom_torsion
_geom_torsion_site_symmetry_1
_geom_torsion_site_symmetry_2
_geom_torsion_site_symmetry_3
_geom_torsion_site_symmetry_4
_geom_torsion_publ_flag
N41 Cu N11 C16 52.3(7) . . . . ?
N21 Cu N11 C16 -168.7(6) . . . . ?
N31 Cu N11 C16 -39.0(6) . . . . ?
N41 Cu N11 C12 -147.1(5) . . . . ?
N21 Cu N11 C12 -8.2(5) . . . . ?
N31 Cu N11 C12 121.5(5) . . . . ?
N41 Cu N21 C26 -33.9(7) . . . . ?
N11 Cu N21 C26 -174.3(6) . . . . ?
N31 Cu N21 C26 83.6(7) . . . . ?
N41 Cu N21 C22 142.5(5) . . . . ?
N11 Cu N21 C22 2.0(5) . . . . ?
N31 Cu N21 C22 -100.0(5) . . . . ?
N41 Cu N31 C32 -11.9(5) . . . . ?
N21 Cu N31 C32 -148.3(5) . . . . ?
N11 Cu N31 C32 119.2(5) . . . . ?
N41 Cu N31 C36 -169.4(6) . . . . ?
N21 Cu N31 C36 54.2(7) . . . . ?
N11 Cu N31 C36 -38.2(6) . . . . ?
N21 Cu N41 C42 140.2(5) . . . . ?
N11 Cu N41 C42 -97.7(6) . . . . ?
N31 Cu N41 C42 3.4(5) . . . . ?
N21 Cu N41 C46 -32.3(7) . . . . ?
N11 Cu N41 C46 89.8(7) . . . . ?
N31 Cu N41 C46 -169.1(6) . . . . ?
C16 N11 C12 C13 -2.2(10) . . . . ?
Cu N11 C12 C13 -164.6(6) . . . . ?
C16 N11 C12 C22 175.4(6) . . . . ?
Cu N11 C12 C22 12.9(8) . . . . ?
N11 C12 C13 C14 2.0(11) . . . . ?
C22 C12 C13 C14 -175.3(7) . . . . ?
C12 C13 C14 C15 0.2(11) . . . . ?
C12 C13 C14 C51 178.0(7) . . . . ?
C13 C14 C15 C16 -2.3(11) . . . . ?
C51 C14 C15 C16 180.0(7) . . . . ?
C12 N11 C16 C15 0.0(10) . . . . ?
Cu N11 C16 C15 159.3(6) . . . . ?
C12 N11 C16 C61 179.5(6) . . . . ?
Cu N11 C16 C61 -21.2(9) . . . . ?
C14 C15 C16 N11 2.2(11) . . . . ?
C14 C15 C16 C61 -177.2(7) . . . . ?
C26 N21 C22 C23 -1.9(11) . . . . ?
Cu N21 C22 C23 -178.7(6) . . . . ?
C26 N21 C22 C12 -178.9(6) . . . . ?
Cu N21 C22 C12 4.3(8) . . . . ?
N11 C12 C22 N21 -11.8(10) . . . . ?
C13 C12 C22 N21 165.7(7) . . . . ?
N11 C12 C22 C23 171.2(7) . . . . ?
C13 C12 C22 C23 -11.3(12) . . . . ?
N21 C22 C23 C24 -0.6(12) . . . . ?
C12 C22 C23 C24 176.2(7) . . . . ?
C22 C23 C24 C25 0.4(11) . . . . ?
C22 C23 C24 C71 -177.3(8) . . . . ?
C23 C24 C25 C26 2.3(11) . . . . ?
C71 C24 C25 C26 180.0(8) . . . . ?
C22 N21 C26 C25 4.7(11) . . . . ?
Cu N21 C26 C25 -179.2(6) . . . . ?
C22 N21 C26 C81 -176.2(7) . . . . ?
Cu N21 C26 C81 0.0(10) . . . . ?
C24 C25 C26 N21 -4.9(12) . . . . ?
C24 C25 C26 C81 175.9(7) . . . . ?
C36 N31 C32 C33 -2.0(11) . . . . ?
Cu N31 C32 C33 -160.8(6) . . . . ?
C36 N31 C32 C42 176.9(6) . . . . ?
Cu N31 C32 C42 18.1(8) . . . . ?
N31 C32 C33 C34 2.7(11) . . . . ?
C42 C32 C33 C34 -176.1(7) . . . . ?
C32 C33 C34 C35 -2.0(11) . . . . ?
C32 C33 C34 C91 178.5(7) . . . . ?
C33 C34 C35 C36 0.9(11) . . . . ?
C91 C34 C35 C36 -179.7(7) . . . . ?
C32 N31 C36 C35 0.8(10) . . . . ?
Cu N31 C36 C35 156.5(5) . . . . ?
C32 N31 C36 C101 179.6(6) . . . . ?
Cu N31 C36 C101 -24.8(9) . . . . ?
C34 C35 C36 N31 -0.3(11) . . . . ?
C34 C35 C36 C101 -179.0(7) . . . . ?
C46 N41 C42 C43 -2.3(11) . . . . ?
Cu N41 C42 C43 -175.6(6) . . . . ?
C46 N41 C42 C32 178.4(6) . . . . ?
Cu N41 C42 C32 5.1(8) . . . . ?
N31 C32 C42 N41 -16.0(10) . . . . ?
C33 C32 C42 N41 162.9(7) . . . . ?
N31 C32 C42 C43 164.7(7) . . . . ?
C33 C32 C42 C43 -16.4(11) . . . . ?
N41 C42 C43 C44 0.3(12) . . . . ?
C32 C42 C43 C44 179.6(7) . . . . ?
C42 C43 C44 C45 0.6(13) . . . . ?
C42 C43 C44 C111 -177.6(8) . . . . ?
C43 C44 C45 C46 0.6(13) . . . . ?
C111 C44 C45 C46 178.7(8) . . . . ?
C42 N41 C46 C45 3.5(10) . . . . ?
Cu N41 C46 C45 175.6(5) . . . . ?
C42 N41 C46 C121 -175.5(6) . . . . ?
Cu N41 C46 C121 -3.4(9) . . . . ?
C44 C45 C46 N41 -2.7(12) . . . . ?
C44 C45 C46 C121 176.3(8) . . . . ?
C15 C14 C51 C52 -139.3(8) . . . . ?
C13 C14 C51 C52 43.0(11) . . . . ?
C15 C14 C51 C56 41.6(11) . . . . ?
C13 C14 C51 C56 -136.1(8) . . . . ?
C56 C51 C52 C53 -1.2(12) . . . . ?
C14 C51 C52 C53 179.8(7) . . . . ?
C51 C52 C53 C54 -0.2(12) . . . . ?
C52 C53 C54 C55 2.1(13) . . . . ?
C53 C54 C55 C56 -2.5(14) . . . . ?
C52 C51 C56 C55 0.7(12) . . . . ?
C14 C51 C56 C55 179.8(8) . . . . ?
C54 C55 C56 C51 1.1(13) . . . . ?
N11 C16 C61 C62 -50.8(10) . . . . ?
C15 C16 C61 C62 128.6(8) . . . . ?
N11 C16 C61 C66 131.7(7) . . . . ?
C15 C16 C61 C66 -48.9(10) . . . . ?
C66 C61 C62 C63 -1.5(11) . . . . ?
C16 C61 C62 C63 -179.0(7) . . . . ?
C61 C62 C63 C64 1.2(12) . . . . ?
C62 C63 C64 C65 -1.0(12) . . . . ?
C63 C64 C65 C66 1.3(12) . . . . ?
C64 C65 C66 C61 -1.7(12) . . . . ?
C62 C61 C66 C65 1.8(11) . . . . ?
C16 C61 C66 C65 179.4(7) . . . . ?
C23 C24 C71 C72 36.9(13) . . . . ?
C25 C24 C71 C72 -140.7(9) . . . . ?
C23 C24 C71 C76 -145.8(8) . . . . ?
C25 C24 C71 C76 36.6(12) . . . . ?
C76 C71 C72 C73 -0.7(14) . . . . ?
C24 C71 C72 C73 176.7(9) . . . . ?
C71 C72 C73 C74 1.2(16) . . . . ?
C72 C73 C74 C75 0.3(17) . . . . ?
C73 C74 C75 C76 -2.3(17) . . . . ?
C74 C75 C76 C71 2.8(16) . . . . ?
C72 C71 C76 C75 -1.2(14) . . . . ?
C24 C71 C76 C75 -178.6(8) . . . . ?
N21 C26 C81 C86 143.9(8) . . . . ?
C25 C26 C81 C86 -36.9(11) . . . . ?
N21 C26 C81 C82 -35.9(10) . . . . ?
C25 C26 C81 C82 143.3(8) . . . . ?
C86 C81 C82 C83 -2.2(11) . . . . ?
C26 C81 C82 C83 177.6(7) . . . . ?
C81 C82 C83 C84 2.0(12) . . . . ?
C82 C83 C84 C85 -0.3(14) . . . . ?
C83 C84 C85 C86 -1.4(16) . . . . ?
C82 C81 C86 C85 0.6(12) . . . . ?
C26 C81 C86 C85 -179.2(8) . . . . ?
C84 C85 C86 C81 1.2(15) . . . . ?
C33 C34 C91 C92 36.6(11) . . . . ?
C35 C34 C91 C92 -142.8(8) . . . . ?
C33 C34 C91 C96 -141.2(8) . . . . ?
C35 C34 C91 C96 39.4(11) . . . . ?
C96 C91 C92 C93 -3.3(12) . . . . ?
C34 C91 C92 C93 178.8(7) . . . . ?
C91 C92 C93 C94 4.1(13) . . . . ?
C92 C93 C94 C95 -3.2(15) . . . . ?
C93 C94 C95 C96 1.5(16) . . . . ?
C92 C91 C96 C95 1.6(13) . . . . ?
C34 C91 C96 C95 179.4(8) . . . . ?
C94 C95 C96 C91 -0.7(15) . . . . ?
N31 C36 C101 C106 131.9(7) . . . . ?
C35 C36 C101 C106 -49.4(10) . . . . ?
N31 C36 C101 C102 -49.4(10) . . . . ?
C35 C36 C101 C102 129.4(8) . . . . ?
C106 C101 C102 C103 -1.7(12) . . . . ?
C36 C101 C102 C103 179.5(7) . . . . ?
C101 C102 C103 C104 1.8(13) . . . . ?
C102 C103 C104 C105 -1.7(14) . . . . ?
C103 C104 C105 C106 1.5(14) . . . . ?
C104 C105 C106 C101 -1.5(13) . . . . ?
C102 C101 C106 C105 1.6(12) . . . . ?
C36 C101 C106 C105 -179.7(8) . . . . ?
C45 C44 C111 C116 38.2(14) . . . . ?
C43 C44 C111 C116 -143.8(10) . . . . ?
C45 C44 C111 C112 -138.9(10) . . . . ?
C43 C44 C111 C112 39.2(13) . . . . ?
C116 C111 C112 C113 0.7(16) . . . . ?
C44 C111 C112 C113 177.8(10) . . . . ?
C111 C112 C113 C114 -1.3(19) . . . . ?
C112 C113 C114 C115 3(2) . . . . ?
C113 C114 C115 C116 -4(2) . . . . ?
C112 C111 C116 C115 -1.5(17) . . . . ?
C44 C111 C116 C115 -178.5(10) . . . . ?
C114 C115 C116 C111 3(2) . . . . ?
N41 C46 C121 C126 141.3(8) . . . . ?
C45 C46 C121 C126 -37.7(11) . . . . ?
N41 C46 C121 C122 -35.9(10) . . . . ?
C45 C46 C121 C122 145.1(8) . . . . ?
C126 C121 C122 C123 -3.7(12) . . . . ?
C46 C121 C122 C123 173.5(7) . . . . ?
C121 C122 C123 C124 3.5(12) . . . . ?
C122 C123 C124 C125 -0.7(13) . . . . ?
C123 C124 C125 C126 -1.9(14) . . . . ?
C122 C121 C126 C125 1.1(13) . . . . ?
C46 C121 C126 C125 -176.1(8) . . . . ?
C124 C125 C126 C121 1.6(14) . . . . ?
